data_1562439
loop_
_publ_author_name
'Balboni, Enrica'
'Burns, Peter C.'

_publ_section_title
;
 Cation--cation interactions and cation exchange in a series of
 isostructural framework uranyl tungstates
;
_journal_name_full 'Journal of Solid State Chemistry'
_journal_page_first 1
_journal_page_last 8
_journal_paper_doi 10.1016/j.jssc.2014.02.001
_journal_volume 213
_journal_year 2014
_chemical_formula_sum 'O17 U3 W'
_chemical_formula_weight 1169.94
_chemical_name_common (UO2)3(WO6)(H2O)5
_chemical_name_systematic
; 
 uranyl tungstate 
;
_space_group_IT_number 9
_space_group_name_Hall 'C -2yc'
_space_group_name_H-M_alt 'C 1 c 1'
_symmetry_cell_setting monoclinic
_symmetry_space_group_name_H-M 'C 1 c 1'
_atom_sites_solution_hydrogens none
_atom_sites_solution_primary direct
_atom_sites_solution_secondary difmap
_cell_angle_alpha 90.00
_cell_angle_beta 102.044(2)
_cell_angle_gamma 90.00
_cell_formula_units_Z 4
_cell_length_a 12.979(3)
_cell_length_b 10.238(2)
_cell_length_c 11.302(2)
_cell_measurement_temperature 296(2)
_cell_measurement_theta_max 27.572
_cell_measurement_theta_min 2.556
_cell_volume 1468.7(5)
_computing_structure_refinement 'SHELXL-97 (Sheldrick, 2008)'
_computing_structure_solution 'SHELXS-97 (Sheldrick, 2008)'
_diffrn_ambient_temperature 296(2)
_diffrn_measured_fraction_theta_full 0.991
_diffrn_measured_fraction_theta_max 0.991
_diffrn_measurement_device_type 'BRUKER AXS Quaza-II CCD-4k'
_diffrn_measurement_method 'phi-omega scan'
_diffrn_radiation_monochromator graphite
_diffrn_radiation_source 'fine-focus sealed tube'
_diffrn_radiation_type MoK\a
_diffrn_radiation_wavelength 0.71073
_diffrn_reflns_av_R_equivalents 0.0263
_diffrn_reflns_av_sigmaI/netI 0.0338
_diffrn_reflns_limit_h_max 16
_diffrn_reflns_limit_h_min -16
_diffrn_reflns_limit_k_max 13
_diffrn_reflns_limit_k_min -13
_diffrn_reflns_limit_l_max 14
_diffrn_reflns_limit_l_min -14
_diffrn_reflns_number 8205
_diffrn_reflns_theta_full 27.62
_diffrn_reflns_theta_max 27.62
_diffrn_reflns_theta_min 2.56
_exptl_absorpt_coefficient_mu 40.868
_exptl_absorpt_correction_T_max 0.7456
_exptl_absorpt_correction_T_min 0.3701
_exptl_absorpt_correction_type multi-scan
_exptl_absorpt_process_details 'SADABS Version 2.03'
_exptl_crystal_colour yellow
_exptl_crystal_density_diffrn 5.291
_exptl_crystal_density_method 'not measured'
_exptl_crystal_description prism
_exptl_crystal_F_000 1944
_exptl_crystal_size_max 0.2
_exptl_crystal_size_mid 0.18
_exptl_crystal_size_min 0.12
_refine_diff_density_max 3.143
_refine_diff_density_min -2.109
_refine_diff_density_rms 0.322
_refine_ls_abs_structure_details 'Flack H D (1983), Acta Cryst. A39, 876-881'
_refine_ls_abs_structure_Flack 0.193(11)
_refine_ls_extinction_method none
_refine_ls_goodness_of_fit_ref 1.035
_refine_ls_hydrogen_treatment none
_refine_ls_matrix_type full
_refine_ls_number_parameters 106
_refine_ls_number_reflns 3313
_refine_ls_number_restraints 2
_refine_ls_restrained_S_all 1.035
_refine_ls_R_factor_all 0.0244
_refine_ls_R_factor_gt 0.0242
_refine_ls_shift/su_max 0.001
_refine_ls_shift/su_mean 0.000
_refine_ls_structure_factor_coef Fsqd
_refine_ls_weighting_details 'calc w=1/[\s^2^(Fo^2^)+(0.0388P)^2^+0.0000P] where P=(Fo^2^+2Fc^2^)/3'
_refine_ls_weighting_scheme calc
_refine_ls_wR_factor_gt 0.0603
_refine_ls_wR_factor_ref 0.0605
_reflns_number_gt 3283
_reflns_number_total 3313
_reflns_threshold_expression >2sigma(I)
_cod_data_source_file JSSC-2014-213-1.cif
_cod_data_source_block UW
_cod_original_cell_volume 1468.6(5)
_cod_original_sg_symbol_H-M 'C c'
_cod_database_code 1562439

loop_
_symmetry_equiv_pos_as_xyz
'x, y, z'
'x, -y, z+1/2'
'x+1/2, y+1/2, z'
'x+1/2, -y+1/2, z+1/2'

loop_
_atom_site_label
_atom_site_type_symbol
_atom_site_fract_x
_atom_site_fract_y
_atom_site_fract_z
_atom_site_U_iso_or_equiv
_atom_site_adp_type
_atom_site_occupancy
_atom_site_symmetry_multiplicity
_atom_site_calc_flag
_atom_site_refinement_flags
_atom_site_disorder_assembly
_atom_site_disorder_group
U1 U -0.00544(3) 0.37486(4) 0.62637(3) 0.01252(9) Uani 1 1 d . . .
U2 U 0.08215(3) 0.13566(4) 0.88255(3) 0.01246(9) Uani 1 1 d . . .
U3 U -0.16283(3) 0.35691(3) 0.87152(3) 0.01114(9) Uani 1 1 d . . .
W1 W 0.22149(3) 0.08274(4) 0.65747(3) 0.01062(9) Uani 1 1 d . . .
O1 O 0.3444(5) -0.0249(7) 0.6884(6) 0.0154(14) Uiso 1 1 d . . .
O2 O 0.0795(6) 0.4936(9) 0.7136(7) 0.0269(19) Uiso 1 1 d . . .
O3 O -0.2507(6) 0.2365(8) 0.7910(7) 0.0202(16) Uiso 1 1 d . . .
O4 O 0.1213(5) 0.2030(7) 0.6906(6) 0.0136(14) Uiso 1 1 d . . .
O5 O -0.0702(6) 0.4716(8) 0.9655(7) 0.0213(16) Uiso 1 1 d . . .
O6 O 0.1650(6) 0.2628(8) 0.9508(7) 0.0254(18) Uiso 1 1 d . . .
O7 O -0.0359(6) 0.2822(8) 0.7893(7) 0.0213(16) Uiso 1 1 d . . .
O8 O 0.3330(6) 0.2345(8) 0.7725(7) 0.0266(18) Uiso 1 1 d . . .
O9 O -0.0863(6) 0.2593(8) 0.5320(7) 0.0233(17) Uiso 1 1 d . . .
O10 O 0.2593(6) 0.1745(8) 0.5339(7) 0.0188(15) Uiso 1 1 d . . .
O11 O 0.2153(5) 0.0174(7) 0.8237(6) 0.0141(14) Uiso 1 1 d . . .
O12 O -0.0591(6) 0.1804(8) 1.0001(7) 0.0197(16) Uiso 1 1 d . . .
O13 O 0.1320(6) -0.0267(7) 0.5690(7) 0.0187(15) Uiso 1 1 d . . .
O14 O 0.1178(8) 0.3830(9) 0.4814(9) 0.033(2) Uiso 1 1 d . . .
O15 O -0.0045(6) 0.0058(8) 0.8189(7) 0.0223(17) Uiso 1 1 d . . .
O16 O 0.0275(8) 0.7592(10) 0.7250(8) 0.034(2) Uiso 1 1 d . . .
O17 O -0.1800(12) -0.0088(16) 1.0778(14) 0.085(5) Uiso 1 1 d . . .

loop_
_atom_site_aniso_label
_atom_site_aniso_U_11
_atom_site_aniso_U_22
_atom_site_aniso_U_33
_atom_site_aniso_U_23
_atom_site_aniso_U_13
_atom_site_aniso_U_12
U1 0.01144(17) 0.01596(18) 0.01039(18) 0.00124(15) 0.00283(13) 0.00281(14)
U2 0.01161(18) 0.0163(2) 0.01012(18) 0.00134(14) 0.00373(14) 0.00301(15)
U3 0.01024(18) 0.01484(19) 0.00894(18) -0.00101(13) 0.00339(13) 0.00041(13)
W1 0.00941(17) 0.01557(19) 0.00749(17) -0.00021(14) 0.00318(13) 0.00238(16)

loop_
_atom_type_symbol
_atom_type_description
_atom_type_scat_dispersion_real
_atom_type_scat_dispersion_imag
_atom_type_scat_source
O O 0.0106 0.0060 'International Tables Vol C Tables 4.2.6.8 and 6.1.1.4'
W W -0.8490 6.8722 'International Tables Vol C Tables 4.2.6.8 and 6.1.1.4'
U U -9.6767 9.6646 'International Tables Vol C Tables 4.2.6.8 and 6.1.1.4'

loop_
_geom_angle_atom_site_label_1
_geom_angle_atom_site_label_2
_geom_angle_atom_site_label_3
_geom_angle
_geom_angle_site_symmetry_1
_geom_angle_site_symmetry_3
O9 U1 O2 176.5(4) . .
O9 U1 O7 91.6(3) . .
O2 U1 O7 91.7(4) . .
O9 U1 O4 88.6(3) . .
O2 U1 O4 91.5(3) . .
O7 U1 O4 70.2(3) . .
O9 U1 O5 85.0(3) . 2_564
O2 U1 O5 92.9(3) . 2_564
O7 U1 O5 145.3(3) . 2_564
O4 U1 O5 143.9(2) . 2_564
O9 U1 O1 92.6(3) . 3_455
O2 U1 O1 89.6(3) . 3_455
O7 U1 O1 69.1(3) . 3_455
O4 U1 O1 139.3(2) . 3_455
O5 U1 O1 76.6(2) 2_564 3_455
O9 U1 O14 90.4(3) . .
O2 U1 O14 86.2(3) . .
O7 U1 O14 144.7(3) . .
O4 U1 O14 74.6(3) . .
O5 U1 O14 70.0(3) 2_564 .
O1 U1 O14 146.0(3) 3_455 .
O9 U1 U3 93.8(3) . .
O2 U1 U3 89.7(3) . .
O7 U1 U3 30.4(2) . .
O4 U1 U3 100.54(16) . .
O5 U1 U3 115.29(18) 2_564 .
O1 U1 U3 38.73(17) 3_455 .
O14 U1 U3 173.5(2) . .
O9 U1 U2 94.2(3) . .
O2 U1 U2 88.1(3) . .
O7 U1 U2 31.8(2) . .
O4 U1 U2 38.81(16) . .
O5 U1 U2 177.03(18) 2_564 .
O1 U1 U2 100.58(17) 3_455 .
O14 U1 U2 112.9(2) . .
U3 U1 U2 61.879(14) . .
O6 U2 O15 177.5(4) . .
O6 U2 O7 90.3(3) . .
O15 U2 O7 89.9(3) . .
O6 U2 O11 95.1(3) . .
O15 U2 O11 86.6(3) . .
O7 U2 O11 133.7(3) . .
O6 U2 O13 86.0(3) . 2
O15 U2 O13 92.3(3) . 2
O7 U2 O13 140.5(3) . 2
O11 U2 O13 85.8(2) . 2
O6 U2 O4 87.7(3) . .
O15 U2 O4 94.7(3) . .
O7 U2 O4 68.9(2) . .
O11 U2 O4 65.5(2) . .
O13 U2 O4 149.9(2) 2 .
O6 U2 O12 94.6(3) . .
O15 U2 O12 83.2(3) . .
O7 U2 O12 68.0(3) . .
O11 U2 O12 156.0(2) . .
O13 U2 O12 73.0(3) 2 .
O4 U2 O12 136.9(2) . .
O6 U2 W1 94.2(3) . .
O15 U2 W1 88.2(3) . .
O7 U2 W1 99.8(2) . .
O11 U2 W1 34.04(17) . .
O13 U2 W1 119.75(18) 2 .
O4 U2 W1 31.61(16) . .
O12 U2 W1 165.01(17) . .
O6 U2 U1 85.1(3) . .
O15 U2 U1 96.3(3) . .
O7 U2 U1 30.7(2) . .
O11 U2 U1 103.97(17) . .
O13 U2 U1 167.30(19) 2 .
O4 U2 U1 38.54(16) . .
O12 U2 U1 98.66(17) . .
W1 U2 U1 69.999(16) . .
O6 U2 U3 90.2(3) . .
O15 U2 U3 88.8(3) . .
O7 U2 U3 28.5(2) . .
O11 U2 U3 161.70(17) . .
O13 U2 U3 112.07(18) 2 .
O4 U2 U3 97.37(16) . .
O12 U2 U3 39.70(17) . .
W1 U2 U3 128.172(14) . .
U1 U2 U3 58.972(12) . .
O3 U3 O5 175.2(3) . .
O3 U3 O7 90.0(3) . .
O5 U3 O7 90.5(3) . .
O3 U3 O11 92.2(3) . 3_455
O5 U3 O11 90.8(3) . 3_455
O7 U3 O11 134.5(3) . 3_455
O3 U3 O10 88.3(3) . 4_455
O5 U3 O10 88.4(3) . 4_455
O7 U3 O10 141.8(3) . 4_455
O11 U3 O10 83.7(3) 3_455 4_455
O3 U3 O1 92.5(3) . 3_455
O5 U3 O1 92.1(3) . 3_455
O7 U3 O1 69.2(3) . 3_455
O11 U3 O1 65.3(2) 3_455 3_455
O10 U3 O1 149.0(2) 4_455 3_455
O3 U3 O12 90.4(3) . .
O5 U3 O12 85.4(3) . .
O7 U3 O12 68.7(3) . .
O11 U3 O12 156.6(2) 3_455 .
O10 U3 O12 73.2(3) 4_455 .
O1 U3 O12 137.8(2) 3_455 .
O3 U3 W1 88.1(2) . 3_455
O5 U3 W1 96.5(2) . 3_455
O7 U3 W1 101.1(2) . 3_455
O11 U3 W1 33.72(17) 3_455 3_455
O10 U3 W1 117.01(19) 4_455 3_455
O1 U3 W1 32.20(16) 3_455 3_455
O12 U3 W1 169.65(17) . 3_455
O3 U3 U1 92.6(2) . .
O5 U3 U1 90.2(2) . .
O7 U3 U1 30.2(2) . .
O11 U3 U1 104.32(18) 3_455 .
O10 U3 U1 171.88(19) 4_455 .
O1 U3 U1 39.03(16) 3_455 .
O12 U3 U1 98.76(17) . .
W1 U3 U1 71.098(16) 3_455 .
O3 U3 U2 92.6(2) . .
O5 U3 U2 85.5(2) . .
O7 U3 U2 29.2(2) . .
O11 U3 U2 162.98(18) 3_455 .
O10 U3 U2 112.75(19) 4_455 .
O1 U3 U2 98.16(16) 3_455 .
O12 U3 U2 39.61(17) . .
W1 U3 U2 130.229(15) 3_455 .
U1 U3 U2 59.150(12) . .
O13 W1 O10 98.2(3) . .
O13 W1 O4 97.3(3) . .
O10 W1 O4 97.0(3) . .
O13 W1 O1 99.4(3) . .
O10 W1 O1 95.1(3) . .
O4 W1 O1 157.7(3) . .
O13 W1 O11 99.7(3) . .
O10 W1 O11 162.0(3) . .
O4 W1 O11 82.4(3) . .
O1 W1 O11 80.3(3) . .
O13 W1 O8 177.2(3) . .
O10 W1 O8 81.3(3) . .
O4 W1 O8 80.0(3) . .
O1 W1 O8 83.4(3) . .
O11 W1 O8 80.9(3) . .
O13 W1 U3 96.3(2) . 3_545
O10 W1 U3 136.9(2) . 3_545
O4 W1 U3 121.0(2) . 3_545
O1 W1 U3 42.4(2) . 3_545
O11 W1 U3 38.7(2) . 3_545
O8 W1 U3 85.8(2) . 3_545
O13 W1 U2 97.7(2) . .
O10 W1 U2 138.1(2) . .
O4 W1 U2 42.5(2) . .
O1 W1 U2 120.1(2) . .
O11 W1 U2 40.2(2) . .
O8 W1 U2 81.0(2) . .
U3 W1 U2 78.889(17) 3_545 .
W1 O1 U3 105.4(3) . 3_545
W1 O1 U1 151.6(4) . 3_545
U3 O1 U1 102.2(3) 3_545 3_545
W1 O4 U1 150.6(4) . .
W1 O4 U2 105.9(3) . .
U1 O4 U2 102.6(2) . .
U3 O5 U1 158.0(4) . 2_565
U1 O7 U3 119.4(4) . .
U1 O7 U2 117.5(3) . .
U3 O7 U2 122.3(4) . .
W1 O10 U3 140.4(4) . 4_554
W1 O11 U3 107.6(3) . 3_545
W1 O11 U2 105.8(3) . .
U3 O11 U2 146.6(3) 3_545 .
U2 O12 U3 100.7(3) . .
W1 O13 U2 146.5(4) . 2_554

loop_
_geom_bond_atom_site_label_1
_geom_bond_atom_site_label_2
_geom_bond_distance
_geom_bond_site_symmetry_2
U1 O9 1.781(8) .
U1 O2 1.792(8) .
U1 O7 2.179(8) .
U1 O4 2.414(7) .
U1 O5 2.418(8) 2_564
U1 O1 2.432(7) 3_455
U1 O14 2.518(10) .
U1 U3 3.7742(8) .
U1 U2 3.7813(7) .
U2 O6 1.760(8) .
U2 O15 1.792(8) .
U2 O7 2.244(8) .
U2 O11 2.318(7) .
U2 O13 2.352(7) 2
U2 O4 2.429(7) .
U2 O12 2.520(7) .
U2 W1 3.4576(8) .
U2 U3 3.8845(8) .
U3 O3 1.793(8) .
U3 O5 1.849(8) .
U3 O7 2.191(8) .
U3 O11 2.267(7) 3_455
U3 O10 2.294(8) 4_455
U3 O1 2.416(7) 3_455
U3 O12 2.525(8) .
U3 W1 3.4549(7) 3_455
W1 O13 1.766(7) .
W1 O10 1.833(8) .
W1 O4 1.884(7) .
W1 O1 1.910(7) .
W1 O11 2.012(7) .
W1 O8 2.327(9) .
W1 U3 3.4549(7) 3_545
O1 U3 2.416(7) 3_545
O1 U1 2.432(7) 3_545
O5 U1 2.418(8) 2_565
O10 U3 2.294(8) 4_554
O11 U3 2.267(7) 3_545
O13 U2 2.352(7) 2_554
